data_1570249
loop_
_publ_author_name
'Sarhan, Ahmed A. M.'
'Haukka, Matti'
'Barakat, Assem'
'Soliman, Saied M.'
'Boraei, Ahmed T. A.'
'Sopaih, Manar'
'Salama, Eid E.'

_publ_section_title
;
 4-Methyl/Phenyl-1,2,5,6-tetraazafluoranthen-3(2H)-ones Synthesis:
 Mechanistic Pathway Study and Single-Crystal X-ray Analysis of the
 Intermediates
;
_journal_issue 11
_journal_name_full Crystals
_journal_page_first 1537
_journal_paper_doi 10.3390/cryst13111537
_journal_volume 13
_journal_year 2023
_chemical_formula_moiety 'C15 H12 N2 O3'
_chemical_formula_sum 'C15 H12 N2 O3'
_chemical_formula_weight 268.27
_space_group_crystal_system monoclinic
_space_group_IT_number 14
_space_group_name_Hall '-P 2ybc'
_space_group_name_H-M_alt 'P 1 21/c 1'
_atom_sites_solution_hydrogens geom
_audit_creation_method SHELXL-2019/2
_cell_angle_alpha 90
_cell_angle_beta 100.545(2)
_cell_angle_gamma 90
_cell_formula_units_Z 4
_cell_length_a 15.3400(4)
_cell_length_b 5.02920(10)
_cell_length_c 16.7042(4)
_cell_measurement_reflns_used 8304
_cell_measurement_temperature 120(2)
_cell_measurement_theta_max 76.6900
_cell_measurement_theta_min 2.9000
_cell_volume 1266.93(5)
_computing_cell_refinement
;
CrysAlisPro 1.171.42.49 (Rigaku Oxford Diffraction, 2022)
;
_computing_data_collection
;
CrysAlisPro 1.171.42.49 (Rigaku Oxford Diffraction, 2022)
;
_computing_data_reduction
;
CrysAlisPro 1.171.42.49 (Rigaku Oxford Diffraction, 2022)
;
_computing_molecular_graphics 'CrystaMaker X (CrystalMaker Software ltd., 2022)'
_computing_publication_material 'SHELXL-2019/2 (Sheldrick, 2019)'
_computing_structure_refinement 'SHELXL-2019/2 (Sheldrick, 2019)'
_computing_structure_solution 'SHELXT (Sheldrick, 2018)'
_diffrn_ambient_temperature 120(2)
_diffrn_detector_area_resol_mean 10.3953
_diffrn_measured_fraction_theta_full 1.000
_diffrn_measured_fraction_theta_max 0.996
_diffrn_measurement_device '\k-geometry diffractometer'
_diffrn_measurement_device_type 'SuperNova, Dual, Cu at zero, Atlas'
_diffrn_measurement_method '\f scans and \w scans with \k offset'
_diffrn_radiation_monochromator mirror
_diffrn_radiation_type CuK\a
_diffrn_radiation_wavelength 1.54184
_diffrn_reflns_av_unetI/netI 0.0293
_diffrn_reflns_Laue_measured_fraction_full 1.000
_diffrn_reflns_Laue_measured_fraction_max 0.996
_diffrn_reflns_limit_h_max 18
_diffrn_reflns_limit_h_min -19
_diffrn_reflns_limit_k_max 6
_diffrn_reflns_limit_k_min 0
_diffrn_reflns_limit_l_max 20
_diffrn_reflns_limit_l_min 0
_diffrn_reflns_number 2666
_diffrn_reflns_point_group_measured_fraction_full 1.000
_diffrn_reflns_point_group_measured_fraction_max 0.996
_diffrn_reflns_theta_full 67.684
_diffrn_reflns_theta_max 76.749
_diffrn_reflns_theta_min 2.930
_diffrn_source 'micro-focus sealed X-ray tube'
_diffrn_source_type 'SuperNova (Cu) X-ray Source'
_exptl_absorpt_coefficient_mu 0.825
_exptl_absorpt_correction_T_max 0.967
_exptl_absorpt_correction_T_min 0.605
_exptl_absorpt_correction_type gaussian
_exptl_absorpt_process_details
;
CrysAlisPro 1.171.42.49 (Rigaku Oxford Diffraction, 2022)
Numerical absorption correction based on gaussian integration over
a multifaceted crystal model
Empirical absorption correction using spherical harmonics,
implemented in SCALE3 ABSPACK scaling algorithm.
;
_exptl_crystal_colour yellow
_exptl_crystal_density_diffrn 1.406
_exptl_crystal_description block
_exptl_crystal_F_000 560
_exptl_crystal_size_max 0.217
_exptl_crystal_size_mid 0.128
_exptl_crystal_size_min 0.065
_refine_diff_density_max 0.195
_refine_diff_density_min -0.216
_refine_diff_density_rms 0.050
_refine_ls_extinction_method none
_refine_ls_goodness_of_fit_ref 1.054
_refine_ls_hydrogen_treatment constr
_refine_ls_matrix_type full
_refine_ls_number_parameters 184
_refine_ls_number_reflns 2666
_refine_ls_number_restraints 0
_refine_ls_restrained_S_all 1.054
_refine_ls_R_factor_all 0.0382
_refine_ls_R_factor_gt 0.0346
_refine_ls_shift/su_max 0.000
_refine_ls_shift/su_mean 0.000
_refine_ls_structure_factor_coef Fsqd
_refine_ls_weighting_details 'w=1/[\s^2^(Fo^2^)+(0.0463P)^2^+0.2306P] where P=(Fo^2^+2Fc^2^)/3'
_refine_ls_weighting_scheme calc
_refine_ls_wR_factor_gt 0.0863
_refine_ls_wR_factor_ref 0.0890
_reflns_Friedel_coverage 0.000
_reflns_number_gt 2466
_reflns_number_total 2666
_reflns_threshold_expression 'I > 2\s(I)'
_cod_data_source_file nd50.cif
_cod_data_source_block nd50
_cod_original_sg_symbol_H-M 'P 21/c'
_cod_database_code 1570249
_shelx_shelxl_version_number 2019/2
_shelx_space_group_comment
;
The symmetry employed for this shelxl refinement is uniquely defined
by the following loop, which should always be used as a source of
symmetry information in preference to the above space-group names.
They are only intended as comments.
;
_shelx_estimated_absorpt_t_min 0.841
_shelx_estimated_absorpt_t_max 0.948

loop_
_space_group_symop_operation_xyz
'x, y, z'
'-x, y+1/2, -z+1/2'
'-x, -y, -z'
'x, -y-1/2, z-1/2'

loop_
_atom_site_label
_atom_site_type_symbol
_atom_site_fract_x
_atom_site_fract_y
_atom_site_fract_z
_atom_site_U_iso_or_equiv
_atom_site_adp_type
_atom_site_occupancy
_atom_site_site_symmetry_order
_atom_site_calc_flag
_atom_site_refinement_flags_posn
_atom_site_refinement_flags_adp
_atom_site_refinement_flags_occupancy
_atom_site_disorder_assembly
_atom_site_disorder_group
O1 O 0.30749(6) 0.47407(17) 0.75633(5) 0.02368(19) Uani 1 1 d . . . . .
O2 O 0.36712(7) 1.03844(19) 0.64618(7) 0.0363(2) Uani 1 1 d . . . . .
O3 O 0.42249(6) 0.65289(17) 0.60925(7) 0.0299(2) Uani 1 1 d . . . . .
N1 N 0.11348(7) 0.4560(2) 0.49864(7) 0.0274(2) Uani 1 1 d . . . . .
N2 N 0.15316(8) 0.6484(2) 0.46066(7) 0.0294(2) Uani 1 1 d . . . . .
C1 C 0.14985(8) 0.4003(2) 0.57469(7) 0.0224(2) Uani 1 1 d . . . . .
C2 C 0.11958(8) 0.1982(2) 0.62782(7) 0.0220(2) Uani 1 1 d . . . . .
C3 C 0.04846(8) 0.0240(3) 0.61382(8) 0.0266(3) Uani 1 1 d . . . . .
H3 H 0.007334 0.027068 0.563840 0.032 Uiso 1 1 calc R U . . .
C4 C 0.03892(8) -0.1559(3) 0.67510(9) 0.0283(3) Uani 1 1 d . . . . .
H4 H -0.008297 -0.280896 0.665970 0.034 Uiso 1 1 calc R U . . .
C5 C 0.09738(8) -0.1557(2) 0.74951(8) 0.0262(3) Uani 1 1 d . . . . .
H5 H 0.089051 -0.278783 0.790595 0.031 Uiso 1 1 calc R U . . .
C6 C 0.16805(8) 0.0232(2) 0.76437(8) 0.0234(2) Uani 1 1 d . . . . .
H6 H 0.207536 0.025442 0.815311 0.028 Uiso 1 1 calc R U . . .
C7 C 0.17900(7) 0.1974(2) 0.70281(7) 0.0204(2) Uani 1 1 d . . . . .
C8 C 0.24874(8) 0.4034(2) 0.70163(7) 0.0200(2) Uani 1 1 d . . . . .
C9 C 0.22801(8) 0.5186(2) 0.61713(7) 0.0208(2) Uani 1 1 d . . . . .
C10 C 0.27019(8) 0.7023(2) 0.57800(7) 0.0222(2) Uani 1 1 d . . . . .
C11 C 0.35789(8) 0.8219(2) 0.61602(8) 0.0239(3) Uani 1 1 d . . . . .
C12 C 0.51236(8) 0.7350(3) 0.64533(11) 0.0354(3) Uani 1 1 d . . . . .
H12A H 0.517776 0.759301 0.704851 0.043 Uiso 1 1 calc R U . . .
H12B H 0.527377 0.905011 0.621206 0.043 Uiso 1 1 calc R U . . .
C13 C 0.57294(10) 0.5179(3) 0.62743(12) 0.0443(4) Uani 1 1 d . . . . .
H13A H 0.566039 0.493976 0.568378 0.066 Uiso 1 1 calc R U . . .
H13B H 0.557901 0.351753 0.652397 0.066 Uiso 1 1 calc R U . . .
H13C H 0.634491 0.565932 0.649810 0.066 Uiso 1 1 calc R U . . .
C14 C 0.22742(9) 0.7681(3) 0.49749(8) 0.0265(3) Uani 1 1 d . . . . .
C15 C 0.26492(10) 0.9745(3) 0.44861(9) 0.0339(3) Uani 1 1 d . . . . .
H15A H 0.318072 0.904100 0.431283 0.051 Uiso 1 1 calc R U . . .
H15B H 0.280557 1.133614 0.482043 0.051 Uiso 1 1 calc R U . . .
H15C H 0.220649 1.020877 0.400553 0.051 Uiso 1 1 calc R U . . .

loop_
_atom_site_aniso_label
_atom_site_aniso_U_11
_atom_site_aniso_U_22
_atom_site_aniso_U_33
_atom_site_aniso_U_23
_atom_site_aniso_U_13
_atom_site_aniso_U_12
O1 0.0260(4) 0.0217(4) 0.0221(4) -0.0020(3) 0.0009(3) 0.0002(3)
O2 0.0350(5) 0.0219(5) 0.0535(6) -0.0098(4) 0.0120(5) 0.0012(4)
O3 0.0240(4) 0.0209(4) 0.0448(6) -0.0077(4) 0.0060(4) 0.0004(3)
N1 0.0249(5) 0.0352(6) 0.0214(5) 0.0022(4) 0.0025(4) 0.0057(4)
N2 0.0315(5) 0.0348(6) 0.0223(5) 0.0035(4) 0.0058(4) 0.0085(4)
C1 0.0213(5) 0.0248(5) 0.0214(5) -0.0012(5) 0.0048(4) 0.0057(4)
C2 0.0215(5) 0.0237(6) 0.0211(6) -0.0019(4) 0.0049(4) 0.0047(4)
C3 0.0201(5) 0.0326(6) 0.0271(6) -0.0049(5) 0.0040(5) 0.0009(5)
C4 0.0230(6) 0.0266(6) 0.0367(7) -0.0049(5) 0.0095(5) -0.0022(5)
C5 0.0274(6) 0.0219(5) 0.0312(6) 0.0012(5) 0.0103(5) 0.0014(5)
C6 0.0247(6) 0.0216(5) 0.0241(6) -0.0001(4) 0.0056(5) 0.0028(4)
C7 0.0209(5) 0.0190(5) 0.0218(5) -0.0021(4) 0.0048(4) 0.0027(4)
C8 0.0230(5) 0.0172(5) 0.0200(5) -0.0008(4) 0.0044(4) 0.0041(4)
C9 0.0230(5) 0.0192(5) 0.0204(5) -0.0008(4) 0.0044(4) 0.0048(4)
C10 0.0262(6) 0.0184(5) 0.0233(6) 0.0005(4) 0.0082(5) 0.0063(4)
C11 0.0284(6) 0.0189(5) 0.0261(6) 0.0022(4) 0.0099(5) 0.0022(4)
C12 0.0246(6) 0.0249(6) 0.0560(9) -0.0098(6) 0.0051(6) -0.0027(5)
C13 0.0256(7) 0.0344(8) 0.0704(11) -0.0187(7) 0.0024(7) 0.0018(6)
C14 0.0329(6) 0.0245(6) 0.0242(6) 0.0035(5) 0.0109(5) 0.0087(5)
C15 0.0458(8) 0.0302(7) 0.0286(7) 0.0082(5) 0.0145(6) 0.0065(6)

loop_
_atom_type_symbol
_atom_type_description
_atom_type_scat_dispersion_real
_atom_type_scat_dispersion_imag
_atom_type_scat_source
C C 0.0181 0.0091 'International Tables Vol C Tables 4.2.6.8 and 6.1.1.4'
H H 0.0000 0.0000 'International Tables Vol C Tables 4.2.6.8 and 6.1.1.4'
N N 0.0311 0.0180 'International Tables Vol C Tables 4.2.6.8 and 6.1.1.4'
O O 0.0492 0.0322 'International Tables Vol C Tables 4.2.6.8 and 6.1.1.4'

loop_
_geom_angle_atom_site_label_1
_geom_angle_atom_site_label_2
_geom_angle_atom_site_label_3
_geom_angle
_geom_angle_site_symmetry_1
_geom_angle_site_symmetry_3
_geom_angle_publ_flag
C11 O3 C12 116.58(10) . . ?
C1 N1 N2 116.95(11) . . ?
C14 N2 N1 121.51(11) . . ?
N1 C1 C9 124.44(12) . . ?
N1 C1 C2 126.82(12) . . ?
C9 C1 C2 108.68(10) . . ?
C3 C2 C7 120.67(11) . . ?
C3 C2 C1 131.10(11) . . ?
C7 C2 C1 108.22(10) . . ?
C2 C3 C4 118.15(12) . . ?
C2 C3 H3 120.9 . . ?
C4 C3 H3 120.9 . . ?
C5 C4 C3 121.18(12) . . ?
C5 C4 H4 119.4 . . ?
C3 C4 H4 119.4 . . ?
C4 C5 C6 120.75(12) . . ?
C4 C5 H5 119.6 . . ?
C6 C5 H5 119.6 . . ?
C7 C6 C5 118.15(12) . . ?
C7 C6 H6 120.9 . . ?
C5 C6 H6 120.9 . . ?
C6 C7 C2 121.06(11) . . ?
C6 C7 C8 129.35(11) . . ?
C2 C7 C8 109.59(10) . . ?
O1 C8 C7 128.97(11) . . ?
O1 C8 C9 126.45(11) . . ?
C7 C8 C9 104.52(10) . . ?
C10 C9 C1 118.72(11) . . ?
C10 C9 C8 132.37(11) . . ?
C1 C9 C8 108.90(10) . . ?
C9 C10 C14 115.72(12) . . ?
C9 C10 C11 122.38(11) . . ?
C14 C10 C11 121.87(11) . . ?
O2 C11 O3 125.89(12) . . ?
O2 C11 C10 124.69(11) . . ?
O3 C11 C10 109.41(10) . . ?
O3 C12 C13 106.53(11) . . ?
O3 C12 H12A 110.4 . . ?
C13 C12 H12A 110.4 . . ?
O3 C12 H12B 110.4 . . ?
C13 C12 H12B 110.4 . . ?
H12A C12 H12B 108.6 . . ?
C12 C13 H13A 109.5 . . ?
C12 C13 H13B 109.5 . . ?
H13A C13 H13B 109.5 . . ?
C12 C13 H13C 109.5 . . ?
H13A C13 H13C 109.5 . . ?
H13B C13 H13C 109.5 . . ?
N2 C14 C10 122.52(12) . . ?
N2 C14 C15 116.20(12) . . ?
C10 C14 C15 121.28(13) . . ?
C14 C15 H15A 109.5 . . ?
C14 C15 H15B 109.5 . . ?
H15A C15 H15B 109.5 . . ?
C14 C15 H15C 109.5 . . ?
H15A C15 H15C 109.5 . . ?
H15B C15 H15C 109.5 . . ?

loop_
_geom_bond_atom_site_label_1
_geom_bond_atom_site_label_2
_geom_bond_distance
_geom_bond_site_symmetry_2
_geom_bond_publ_flag
O1 C8 1.2132(15) . yes
O2 C11 1.1974(16) . yes
O3 C11 1.3260(15) . yes
O3 C12 1.4595(15) . yes
N1 C1 1.3206(16) . yes
N1 N2 1.3603(17) . yes
N2 C14 1.3350(19) . yes
C1 C9 1.4081(17) . ?
C1 C2 1.4790(17) . ?
C2 C3 1.3853(17) . ?
C2 C7 1.4079(16) . ?
C3 C4 1.3938(19) . ?
C3 H3 0.9500 . ?
C4 C5 1.3932(19) . ?
C4 H4 0.9500 . ?
C5 C6 1.3959(17) . ?
C5 H5 0.9500 . ?
C6 C7 1.3841(17) . ?
C6 H6 0.9500 . ?
C7 C8 1.4922(16) . ?
C8 C9 1.5049(16) . ?
C9 C10 1.3616(17) . ?
C10 C14 1.4232(17) . ?
C10 C11 1.5042(18) . ?
C12 C13 1.4992(19) . ?
C12 H12A 0.9900 . ?
C12 H12B 0.9900 . ?
C13 H13A 0.9800 . ?
C13 H13B 0.9800 . ?
C13 H13C 0.9800 . ?
C14 C15 1.4993(18) . ?
C15 H15A 0.9800 . ?
C15 H15B 0.9800 . ?
C15 H15C 0.9800 . ?

loop_
_geom_torsion_atom_site_label_1
_geom_torsion_atom_site_label_2
_geom_torsion_atom_site_label_3
_geom_torsion_atom_site_label_4
_geom_torsion
_geom_torsion_site_symmetry_1
_geom_torsion_site_symmetry_2
_geom_torsion_site_symmetry_3
_geom_torsion_site_symmetry_4
_geom_torsion_publ_flag
C1 N1 N2 C14 2.53(17) . . . . ?
N2 N1 C1 C9 -2.61(18) . . . . ?
N2 N1 C1 C2 -179.18(11) . . . . ?
N1 C1 C2 C3 -0.8(2) . . . . ?
C9 C1 C2 C3 -177.85(12) . . . . ?
N1 C1 C2 C7 177.81(11) . . . . ?
C9 C1 C2 C7 0.79(13) . . . . ?
C7 C2 C3 C4 -1.67(18) . . . . ?
C1 C2 C3 C4 176.83(12) . . . . ?
C2 C3 C4 C5 2.07(18) . . . . ?
C3 C4 C5 C6 -0.81(19) . . . . ?
C4 C5 C6 C7 -0.87(18) . . . . ?
C5 C6 C7 C2 1.26(17) . . . . ?
C5 C6 C7 C8 -178.85(11) . . . . ?
C3 C2 C7 C6 0.02(18) . . . . ?
C1 C2 C7 C6 -178.80(10) . . . . ?
C3 C2 C7 C8 -179.89(10) . . . . ?
C1 C2 C7 C8 1.30(13) . . . . ?
C6 C7 C8 O1 -5.3(2) . . . . ?
C2 C7 C8 O1 174.57(12) . . . . ?
C6 C7 C8 C9 177.37(11) . . . . ?
C2 C7 C8 C9 -2.73(12) . . . . ?
N1 C1 C9 C10 -0.38(18) . . . . ?
C2 C1 C9 C10 176.73(10) . . . . ?
N1 C1 C9 C8 -179.64(11) . . . . ?
C2 C1 C9 C8 -2.54(13) . . . . ?
O1 C8 C9 C10 6.7(2) . . . . ?
C7 C8 C9 C10 -175.91(12) . . . . ?
O1 C8 C9 C1 -174.18(11) . . . . ?
C7 C8 C9 C1 3.21(12) . . . . ?
C1 C9 C10 C14 3.24(16) . . . . ?
C8 C9 C10 C14 -177.71(11) . . . . ?
C1 C9 C10 C11 -174.77(10) . . . . ?
C8 C9 C10 C11 4.3(2) . . . . ?
C12 O3 C11 O2 3.0(2) . . . . ?
C12 O3 C11 C10 -178.27(11) . . . . ?
C9 C10 C11 O2 -101.65(16) . . . . ?
C14 C10 C11 O2 80.46(17) . . . . ?
C9 C10 C11 O3 79.60(14) . . . . ?
C14 C10 C11 O3 -98.29(13) . . . . ?
C11 O3 C12 C13 -178.12(13) . . . . ?
N1 N2 C14 C10 0.45(19) . . . . ?
N1 N2 C14 C15 179.37(11) . . . . ?
C9 C10 C14 N2 -3.37(17) . . . . ?
C11 C10 C14 N2 174.65(11) . . . . ?
C9 C10 C14 C15 177.76(11) . . . . ?
C11 C10 C14 C15 -4.22(18) . . . . ?
